data_7050004
loop_
_publ_author_name
'Ota, Akira'
'Ouahab, Lahc\`ene'
'Golhen, St\'ephane'
'Cador, Olivier'
'Yoshida, Yukihiro'
'Saito, Gunzi'

_publ_section_title
;
 Paramagnetic transition metal complexes with a redox-active ligand:
 M(hfac)2(EDO-EDT-TTF-py)n; [M = CuII, n= 1, 2; M = MnII, n= 2]
;
_journal_issue 9
_journal_name_full 'New Journal of Chemistry'
_journal_page_first 1135
_journal_paper_doi 10.1039/b507163a
_journal_volume 29
_journal_year 2005
_chemical_formula_sum 'C40 H24 F12 Mn N2 O8 S12'
_chemical_formula_weight 1328.27
_chemical_name_common Mn(hfac)2(EDO-EDT-TTF-Py)2
_chemical_name_systematic
;
?
;
_space_group_IT_number 2
_symmetry_cell_setting triclinic
_symmetry_space_group_name_Hall '-P 1'
_symmetry_space_group_name_H-M 'P -1'
_atom_sites_solution_hydrogens geom
_atom_sites_solution_primary direct
_atom_sites_solution_secondary difmap
_audit_creation_method SHELXL-97
_cell_angle_alpha 91.662(6)
_cell_angle_beta 91.036(7)
_cell_angle_gamma 93.650(6)
_cell_formula_units_Z 1
_cell_length_a 7.1013(9)
_cell_length_b 11.1105(15)
_cell_length_c 16.346(3)
_cell_measurement_reflns_used 17012
_cell_measurement_temperature 293(2)
_cell_measurement_theta_max 22.986
_cell_measurement_theta_min 0.998
_cell_volume 1286.3(3)
_computing_cell_refinement 'HKL Scalepack (Otwinowski & Minor 1997)'
_computing_data_collection 'Collect (Nonius BV, 1997-2000)'
_computing_data_reduction 'HKL Denzo and Scalepack (Otwinowski & Minor 1997)'
_computing_structure_refinement 'SHELXL-97 (Sheldrick, 1997)'
_computing_structure_solution 'SHELXS-97 (Sheldrick, 1997)'
_diffrn_ambient_temperature 293(2)
_diffrn_detector_area_resol_mean 9
_diffrn_measured_fraction_theta_full 0.982
_diffrn_measured_fraction_theta_max 0.982
_diffrn_measurement_device '95mm CCD camera on \k-goniostat'
_diffrn_measurement_device_type KappaCCD
_diffrn_measurement_method CCD
_diffrn_radiation_monochromator graphite
_diffrn_radiation_source 'fine-focus sealed tube'
_diffrn_radiation_type MoK\a
_diffrn_radiation_wavelength 0.71073
_diffrn_reflns_av_R_equivalents 0.1496
_diffrn_reflns_av_sigmaI/netI 0.1653
_diffrn_reflns_limit_h_max 7
_diffrn_reflns_limit_h_min -7
_diffrn_reflns_limit_k_max 12
_diffrn_reflns_limit_k_min -12
_diffrn_reflns_limit_l_max 17
_diffrn_reflns_limit_l_min -17
_diffrn_reflns_number 9051
_diffrn_reflns_theta_full 22.98
_diffrn_reflns_theta_max 22.98
_diffrn_reflns_theta_min 3.14
_exptl_absorpt_coefficient_mu 0.839
_exptl_crystal_colour 'pale red'
_exptl_crystal_density_diffrn 1.715
_exptl_crystal_density_method 'not measured'
_exptl_crystal_description plate
_exptl_crystal_F_000 667
_exptl_crystal_size_max 0.26
_exptl_crystal_size_mid 0.16
_exptl_crystal_size_min 0.03
_refine_diff_density_max 0.691
_refine_diff_density_min -0.515
_refine_diff_density_rms 0.095
_refine_ls_extinction_method none
_refine_ls_goodness_of_fit_ref 1.029
_refine_ls_hydrogen_treatment mixed
_refine_ls_matrix_type full
_refine_ls_number_parameters 340
_refine_ls_number_reflns 3500
_refine_ls_number_restraints 0
_refine_ls_restrained_S_all 1.029
_refine_ls_R_factor_all 0.2125
_refine_ls_R_factor_gt 0.1056
_refine_ls_shift/su_max 0.000
_refine_ls_shift/su_mean 0.000
_refine_ls_structure_factor_coef Fsqd
_refine_ls_weighting_details 'calc w=1/[\s^2^(Fo^2^)+(0.1714P)^2^+0.3381P] where P=(Fo^2^+2Fc^2^)/3'
_refine_ls_weighting_scheme calc
_refine_ls_wR_factor_gt 0.2637
_refine_ls_wR_factor_ref 0.3400
_reflns_number_gt 1522
_reflns_number_total 3500
_reflns_threshold_expression >2sigma(I)
_cod_data_source_file b507163a.txt
_cod_data_source_block 3
_cod_depositor_comments
;
The following automatic conversions were performed:
'_symmetry_cell_setting' value 'Triclinic' changed to 'triclinic'
according to '/home/saulius/struct/CIF-dictionaries/cif_core.dic'
dictionary named 'cif_core.dic' version 2.4.1 from 2010-06-29.

Automatic conversion script
Id: cif_fix_enum 1527 2010-12-29 10:47:43Z saulius 
;
_cod_original_sg_symbol_H-M P-1
_cod_database_code 7050004

loop_
_symmetry_equiv_pos_as_xyz
'x, y, z'
'-x, -y, -z'

loop_
_atom_site_label
_atom_site_type_symbol
_atom_site_fract_x
_atom_site_fract_y
_atom_site_fract_z
_atom_site_U_iso_or_equiv
_atom_site_adp_type
_atom_site_occupancy
_atom_site_symmetry_multiplicity
_atom_site_calc_flag
_atom_site_refinement_flags
_atom_site_disorder_assembly
_atom_site_disorder_group
C1 C 0.911(3) 0.6189(18) 0.3437(11) 0.122(6) Uani 1 1 d . . .
H1 H 1.0366 0.6078 0.3323 0.146 Uiso 1 1 calc R . .
C2 C 0.806(3) 0.6766(19) 0.2900(11) 0.125(6) Uani 1 1 d . . .
H2 H 0.8644 0.7108 0.2451 0.150 Uiso 1 1 calc R . .
C3 C 0.628(3) 0.6864(14) 0.2982(11) 0.099(5) Uani 1 1 d . . .
C4 C 0.548(2) 0.6391(18) 0.3655(14) 0.123(6) Uani 1 1 d . . .
H4 H 0.4187 0.6420 0.3731 0.148 Uiso 1 1 calc R . .
C5 C 0.659(2) 0.5868(18) 0.4224(11) 0.121(6) Uani 1 1 d . . .
H5 H 0.6027 0.5573 0.4694 0.146 Uiso 1 1 calc R . .
C6 C 0.502(3) 0.749(2) 0.2384(14) 0.154(8) Uani 1 1 d . . .
H6 H 0.5966 0.7748 0.1986 0.185 Uiso 1 1 calc R . .
C7 C 0.441(4) 0.8630(17) 0.2632(17) 0.221(14) Uani 1 1 d . . .
H7A H 0.5526 0.9118 0.2812 0.265 Uiso 1 1 calc R . .
H7B H 0.3649 0.8500 0.3113 0.265 Uiso 1 1 calc R . .
C8 C 0.1982(18) 0.7236(12) 0.1341(8) 0.084(4) Uani 1 1 d . . .
C9 C 0.176(2) 0.8432(13) 0.1464(11) 0.107(5) Uani 1 1 d . . .
C10 C -0.095(2) 0.7612(12) 0.0524(9) 0.083(4) Uani 1 1 d . . .
C11 C -0.251(2) 0.7524(12) 0.0047(9) 0.083(4) Uani 1 1 d . . .
C12 C -0.5266(18) 0.6776(14) -0.0898(9) 0.086(4) Uani 1 1 d . . .
C13 C -0.545(2) 0.7905(16) -0.0787(11) 0.102(5) Uani 1 1 d . . .
C14 C -0.799(3) 0.658(2) -0.1700(16) 0.162(9) Uani 1 1 d . . .
H14A H -0.8043 0.6426 -0.2287 0.194 Uiso 1 1 calc R . .
H14B H -0.9111 0.6168 -0.1482 0.194 Uiso 1 1 calc R . .
C15 C -0.818(3) 0.776(3) -0.1579(17) 0.203(13) Uani 1 1 d . . .
H15A H -0.9414 0.7842 -0.1349 0.244 Uiso 1 1 calc R . .
H15B H -0.8213 0.8107 -0.2117 0.244 Uiso 1 1 calc R . .
C16 C 1.261(4) 0.882(2) 0.524(2) 0.144(8) Uani 1 1 d . . .
C17 C 1.140(2) 0.7660(15) 0.5435(11) 0.101(5) Uani 1 1 d . . .
C18 C 0.990(3) 0.7741(16) 0.5956(12) 0.120(6) Uani 1 1 d . . .
H18 H 0.9748 0.8492 0.6204 0.144 Uiso 1 1 calc R . .
C19 C 0.863(2) 0.6823(15) 0.6141(9) 0.090(4) Uani 1 1 d . . .
C20 C 0.707(4) 0.706(2) 0.6708(12) 0.133(7) Uani 1 1 d . . .
N1 N 0.8384(17) 0.5768(9) 0.4133(7) 0.076(3) Uani 1 1 d . . .
O1 O -0.6470(16) 0.6012(10) -0.1402(7) 0.115(4) Uani 1 1 d . . .
O2 O -0.6937(18) 0.8493(11) -0.1111(9) 0.143(5) Uani 1 1 d . . .
O3 O 1.1911(13) 0.6728(9) 0.5051(6) 0.093(3) Uani 1 1 d . . .
O4 O 0.8517(13) 0.5743(9) 0.5895(5) 0.088(3) Uani 1 1 d . . .
F1 F 1.433(2) 0.8609(13) 0.5132(14) 0.241(9) Uani 1 1 d . . .
F2 F 1.275(3) 0.9526(14) 0.5888(11) 0.266(10) Uani 1 1 d . . .
F3 F 1.202(3) 0.9305(16) 0.4644(14) 0.243(10) Uani 1 1 d . . .
F4 F 0.742(2) 0.657(2) 0.7398(10) 0.244(10) Uani 1 1 d . . .
F5 F 0.5424(18) 0.6590(14) 0.6513(9) 0.180(6) Uani 1 1 d . . .
F6 F 0.690(2) 0.8150(13) 0.6908(12) 0.237(9) Uani 1 1 d . . .
S1 S 0.3712(8) 0.6419(4) 0.1787(3) 0.141(2) Uani 1 1 d . . .
S2 S 0.3164(9) 0.9503(5) 0.2008(5) 0.174(3) Uani 1 1 d . . .
S3 S 0.0345(6) 0.6400(4) 0.0749(3) 0.1115(16) Uani 1 1 d . . .
S4 S -0.0235(7) 0.8980(4) 0.1024(3) 0.1228(17) Uani 1 1 d . . .
S5 S -0.3376(6) 0.6142(4) -0.0438(3) 0.1024(14) Uani 1 1 d . . .
S6 S -0.3887(8) 0.8735(4) -0.0141(4) 0.146(2) Uani 1 1 d . . .
Mn Mn 1.0000 0.5000 0.5000 0.0517(8) Uani 1 2 d S . .

loop_
_atom_site_aniso_label
_atom_site_aniso_U_11
_atom_site_aniso_U_22
_atom_site_aniso_U_33
_atom_site_aniso_U_23
_atom_site_aniso_U_13
_atom_site_aniso_U_12
C1 0.114(13) 0.169(18) 0.085(12) 0.035(12) 0.004(11) 0.013(12)
C2 0.105(15) 0.176(19) 0.097(13) 0.051(12) -0.009(11) 0.021(13)
C3 0.101(13) 0.084(10) 0.108(13) 0.004(9) -0.045(11) -0.003(9)
C4 0.075(11) 0.153(17) 0.141(16) 0.044(14) -0.016(12) -0.010(11)
C5 0.067(11) 0.190(19) 0.108(13) 0.061(12) -0.002(10) -0.013(11)
C6 0.139(17) 0.142(18) 0.181(19) 0.011(15) -0.092(14) 0.022(13)
C7 0.35(4) 0.061(12) 0.25(3) -0.014(15) -0.15(3) 0.028(17)
C8 0.080(9) 0.078(9) 0.094(10) 0.006(8) -0.030(7) 0.013(7)
C9 0.100(11) 0.071(10) 0.151(15) -0.005(9) -0.045(10) 0.014(8)
C10 0.088(10) 0.073(9) 0.087(9) 0.003(7) -0.030(8) 0.010(7)
C11 0.092(10) 0.066(8) 0.092(9) 0.011(7) -0.019(8) 0.012(7)
C12 0.065(9) 0.090(11) 0.099(10) -0.014(9) -0.023(7) -0.006(8)
C13 0.078(10) 0.093(12) 0.133(13) 0.003(10) -0.026(9) 0.008(9)
C14 0.139(18) 0.104(16) 0.24(3) -0.008(16) -0.086(17) 0.010(13)
C15 0.17(2) 0.17(2) 0.26(3) -0.05(2) -0.15(2) 0.046(18)
C16 0.117(17) 0.084(14) 0.22(3) -0.014(17) -0.014(17) -0.042(13)
C17 0.108(13) 0.082(11) 0.113(13) -0.003(10) -0.024(10) 0.020(10)
C18 0.111(14) 0.096(13) 0.152(17) -0.012(12) 0.001(13) -0.002(11)
C19 0.098(11) 0.087(11) 0.085(11) -0.010(9) 0.007(8) 0.007(9)
C20 0.22(3) 0.110(16) 0.073(12) -0.021(11) 0.008(15) 0.001(16)
N1 0.080(8) 0.077(7) 0.071(8) 0.007(6) -0.012(6) -0.003(6)
O1 0.107(8) 0.109(8) 0.129(9) -0.019(7) -0.044(7) 0.028(7)
O2 0.127(10) 0.110(9) 0.192(13) -0.020(9) -0.067(9) 0.031(8)
O3 0.090(7) 0.086(7) 0.103(7) 0.013(6) 0.000(5) -0.001(5)
O4 0.114(7) 0.080(6) 0.070(6) -0.004(5) -0.002(5) 0.004(5)
F1 0.155(12) 0.136(11) 0.43(3) 0.022(14) 0.035(15) -0.054(10)
F2 0.38(2) 0.163(12) 0.233(15) -0.092(12) 0.102(15) -0.164(14)
F3 0.29(2) 0.164(14) 0.28(2) 0.126(14) -0.053(15) -0.012(12)
F4 0.181(13) 0.44(3) 0.124(11) 0.032(14) 0.047(9) 0.086(15)
F5 0.130(10) 0.199(13) 0.207(14) -0.058(11) 0.014(9) 0.003(9)
F6 0.276(17) 0.123(10) 0.31(2) -0.066(13) 0.132(16) 0.008(11)
S1 0.156(4) 0.102(3) 0.163(5) -0.048(3) -0.091(4) 0.049(3)
S2 0.192(6) 0.097(4) 0.229(7) -0.037(4) -0.116(5) 0.021(4)
S3 0.118(3) 0.078(3) 0.137(4) -0.016(2) -0.054(3) 0.019(2)
S4 0.131(4) 0.072(3) 0.163(4) -0.005(3) -0.064(3) 0.012(2)
S5 0.100(3) 0.082(3) 0.124(3) -0.012(2) -0.038(2) 0.017(2)
S6 0.137(4) 0.076(3) 0.222(6) -0.012(3) -0.089(4) 0.024(3)
Mn 0.0564(16) 0.0460(14) 0.0523(15) 0.0040(11) -0.0053(11) 0.0013(11)

loop_
_atom_type_symbol
_atom_type_description
_atom_type_scat_dispersion_real
_atom_type_scat_dispersion_imag
_atom_type_scat_source
C C 0.0033 0.0016 'International Tables Vol C Tables 4.2.6.8 and 6.1.1.4'
H H 0.0000 0.0000 'International Tables Vol C Tables 4.2.6.8 and 6.1.1.4'
N N 0.0061 0.0033 'International Tables Vol C Tables 4.2.6.8 and 6.1.1.4'
O O 0.0106 0.0060 'International Tables Vol C Tables 4.2.6.8 and 6.1.1.4'
F F 0.0171 0.0103 'International Tables Vol C Tables 4.2.6.8 and 6.1.1.4'
S S 0.1246 0.1234 'International Tables Vol C Tables 4.2.6.8 and 6.1.1.4'
Mn Mn 0.3368 0.7283 'International Tables Vol C Tables 4.2.6.8 and 6.1.1.4'

loop_
_geom_angle_atom_site_label_1
_geom_angle_atom_site_label_2
_geom_angle_atom_site_label_3
_geom_angle
_geom_angle_site_symmetry_1
_geom_angle_site_symmetry_3
_geom_angle_publ_flag
N1 C1 C2 121.4(17) . . ?
C3 C2 C1 122.8(18) . . ?
C2 C3 C4 117.3(17) . . ?
C2 C3 C6 125(2) . . ?
C4 C3 C6 117.9(19) . . ?
C3 C4 C5 119.5(16) . . ?
N1 C5 C4 122.8(16) . . ?
C7 C6 C3 117.3(17) . . ?
C7 C6 S1 125.0(15) . . ?
C3 C6 S1 109.7(14) . . ?
C6 C7 S2 123.3(17) . . ?
C9 C8 S3 118.7(11) . . ?
C9 C8 S1 126.1(11) . . ?
S3 C8 S1 115.0(8) . . ?
C8 C9 S2 129.7(12) . . ?
C8 C9 S4 116.2(11) . . ?
S2 C9 S4 114.1(8) . . ?
C11 C10 S3 123.4(11) . . ?
C11 C10 S4 120.4(11) . . ?
S3 C10 S4 116.0(8) . . ?
C10 C11 S6 123.5(11) . . ?
C10 C11 S5 122.5(11) . . ?
S6 C11 S5 114.0(8) . . ?
C13 C12 O1 124.0(14) . . ?
C13 C12 S5 118.9(11) . . ?
O1 C12 S5 117.0(11) . . ?
C12 C13 O2 123.5(14) . . ?
C12 C13 S6 119.2(13) . . ?
O2 C13 S6 117.2(12) . . ?
C15 C14 O1 122.5(18) . . ?
C14 C15 O2 123.2(19) . . ?
F3 C16 F1 109(3) . . ?
F3 C16 F2 114(2) . . ?
F1 C16 F2 101(2) . . ?
F3 C16 C17 112(2) . . ?
F1 C16 C17 111(2) . . ?
F2 C16 C17 109(2) . . ?
O3 C17 C18 127.8(16) . . ?
O3 C17 C16 113.3(18) . . ?
C18 C17 C16 118.8(17) . . ?
C19 C18 C17 126.0(16) . . ?
O4 C19 C18 129.9(14) . . ?
O4 C19 C20 110.6(15) . . ?
C18 C19 C20 119.5(16) . . ?
F6 C20 F5 108(2) . . ?
F6 C20 F4 103.5(17) . . ?
F5 C20 F4 103(2) . . ?
F6 C20 C19 116(2) . . ?
F5 C20 C19 117.2(15) . . ?
F4 C20 C19 108(2) . . ?
C5 N1 C1 116.1(14) . . ?
C5 N1 Mn 121.7(11) . . ?
C1 N1 Mn 122.2(11) . . ?
C14 O1 C12 112.7(13) . . ?
C15 O2 C13 113.8(15) . . ?
C17 O3 Mn 120.1(10) . . ?
C19 O4 Mn 127.1(9) . . ?
C6 S1 C8 103.5(8) . . ?
C7 S2 C9 101.5(9) . . ?
C8 S3 C10 94.4(7) . . ?
C9 S4 C10 94.3(7) . . ?
C12 S5 C11 93.6(7) . . ?
C13 S6 C11 94.2(8) . . ?
O4 Mn O4 180.0(3) . 2_766 ?
O4 Mn N1 89.5(4) . 2_766 ?
O4 Mn N1 90.5(4) 2_766 2_766 ?
O4 Mn N1 90.5(4) . . ?
O4 Mn N1 89.5(4) 2_766 . ?
N1 Mn N1 180.000(2) 2_766 . ?
O4 Mn O3 87.3(4) . . ?
O4 Mn O3 92.7(4) 2_766 . ?
N1 Mn O3 91.8(4) 2_766 . ?
N1 Mn O3 88.2(4) . . ?
O4 Mn O3 92.7(4) . 2_766 ?
O4 Mn O3 87.3(4) 2_766 2_766 ?
N1 Mn O3 88.2(4) 2_766 2_766 ?
N1 Mn O3 91.8(4) . 2_766 ?
O3 Mn O3 180.000(1) . 2_766 ?

loop_
_geom_bond_atom_site_label_1
_geom_bond_atom_site_label_2
_geom_bond_distance
_geom_bond_site_symmetry_2
_geom_bond_publ_flag
C1 N1 1.342(18) . ?
C1 C2 1.34(2) . ?
C2 C3 1.28(2) . ?
C3 C4 1.35(2) . ?
C3 C6 1.52(2) . ?
C4 C5 1.37(2) . ?
C5 N1 1.299(17) . ?
C6 C7 1.42(2) . ?
C6 S1 1.73(2) . ?
C7 S2 1.70(2) . ?
C8 C9 1.358(18) . ?
C8 S3 1.709(13) . ?
C8 S1 1.736(13) . ?
C9 S2 1.718(15) . ?
C9 S4 1.732(15) . ?
C10 C11 1.336(18) . ?
C10 S3 1.726(14) . ?
C10 S4 1.747(13) . ?
C11 S6 1.745(14) . ?
C11 S5 1.777(14) . ?
C12 C13 1.278(19) . ?
C12 O1 1.405(15) . ?
C12 S5 1.726(15) . ?
C13 O2 1.379(18) . ?
C13 S6 1.724(16) . ?
C14 C15 1.34(3) . ?
C14 O1 1.37(2) . ?
C15 O2 1.37(2) . ?
C16 F3 1.21(3) . ?
C16 F1 1.27(2) . ?
C16 F2 1.29(3) . ?
C16 C17 1.55(3) . ?
C17 O3 1.272(16) . ?
C17 C18 1.38(2) . ?
C18 C19 1.36(2) . ?
C19 O4 1.251(16) . ?
C19 C20 1.49(2) . ?
C20 F6 1.26(2) . ?
C20 F5 1.28(2) . ?
C20 F4 1.30(2) . ?
N1 Mn 2.046(11) . ?
O3 Mn 2.278(9) . ?
O4 Mn 2.006(9) . ?
Mn O4 2.006(9) 2_766 ?
Mn N1 2.046(11) 2_766 ?
Mn O3 2.278(9) 2_766 ?
